data_7046112
loop_
_publ_author_name
'Kang, Xiao-Min'
'Wang, Wen-Min'
'Yao, Lin-Hong'
'Ren, Hong-Xia'
'Zhao, Bin'

_publ_section_title
;
 Solvent-dependent variations of both structure and catalytic performance
 in three manganese coordination polymers.
;
_journal_issue 20
_journal_name_full 'Dalton transactions (Cambridge, England : 2003)'
_journal_page_first 6986
_journal_page_last 6994
_journal_paper_doi 10.1039/c8dt01103f
_journal_volume 47
_journal_year 2018
_chemical_formula_moiety '0.5(C46 H35 Mn2 N6 O12)'
_chemical_formula_sum 'C23 H17.5 Mn N3 O6'
_chemical_formula_weight 486.84
_space_group_crystal_system triclinic
_space_group_IT_number 2
_space_group_name_Hall '-P 1'
_space_group_name_H-M_alt 'P -1'
_symmetry_space_group_name_Hall '-P 1'
_symmetry_space_group_name_H-M 'P -1'
_atom_sites_solution_hydrogens mixed
_audit_creation_date 2018-01-12
_audit_creation_method
;
Olex2 1.2
(compiled 2017.03.28 svn.r3405 for OlexSys, GUI svn.r5335)
;
_audit_update_record
;
2018-02-01 deposited with the CCDC.
2018-04-26 downloaded from the CCDC.
;
_cell_angle_alpha 80.625(3)
_cell_angle_beta 74.837(3)
_cell_angle_gamma 73.183(3)
_cell_formula_units_Z 4
_cell_length_a 11.3671(5)
_cell_length_b 11.6113(3)
_cell_length_c 20.9861(7)
_cell_measurement_reflns_used 7537
_cell_measurement_temperature 293(2)
_cell_measurement_theta_max 28.7260
_cell_measurement_theta_min 3.6840
_cell_volume 2547.69(16)
_computing_cell_refinement 'CrysAlisPro 1.171.38.41 (Rigaku OD, 2015)'
_computing_data_collection 'CrysAlisPro 1.171.38.41 (Rigaku OD, 2015)'
_computing_data_reduction 'CrysAlisPro 1.171.38.41 (Rigaku OD, 2015)'
_computing_molecular_graphics 'Olex2 (Dolomanov et al., 2009)'
_computing_publication_material 'Olex2 (Dolomanov et al., 2009)'
_computing_structure_refinement 'XL (Sheldrick, 2008)'
_diffrn_ambient_temperature 293(2)
_diffrn_detector 'CCD plate'
_diffrn_detector_area_resol_mean 16.2116
_diffrn_detector_type Eos
_diffrn_measured_fraction_theta_full 0.994
_diffrn_measured_fraction_theta_max 0.994
_diffrn_measurement_details
;
List of Runs (angles in degrees, time in seconds):

  # Type    Start    End  Width  t~exp~   \w     \q     \k     \f   Frames
#--------------------------------------------------------------------------
  1  \w    -44.00  49.00   1.00    7.50    --  -19.25  37.00  60.00   93
  2  \w     18.00  61.00   1.00    7.50    --   18.94 -99.00  90.00   43
  3  \w    -68.00  -6.00   1.00    7.50    --  -19.25 -57.00 -90.00   62
  4  \w    -56.00  51.00   1.00    7.50    --  -19.25   0.00-180.00  107
  5  \w    -72.00  11.00   1.00    7.50    --  -19.25 -77.00-180.00   83
;
_diffrn_measurement_device 'four-circle diffractometer'
_diffrn_measurement_device_type 'SuperNova, Single source at offset, Eos'
_diffrn_measurement_method '\w scans'
_diffrn_orient_matrix_type 'CrysAlisPro convention (1999,Acta A55,543-557)'
_diffrn_orient_matrix_UB_11 0.0389130000
_diffrn_orient_matrix_UB_12 0.0014554000
_diffrn_orient_matrix_UB_13 -0.0324676000
_diffrn_orient_matrix_UB_21 0.0525203000
_diffrn_orient_matrix_UB_22 -0.0047030000
_diffrn_orient_matrix_UB_23 0.0134372000
_diffrn_orient_matrix_UB_31 0.0144142000
_diffrn_orient_matrix_UB_32 -0.0639135000
_diffrn_orient_matrix_UB_33 0.0016019000
_diffrn_radiation_monochromator mirror
_diffrn_radiation_probe x-ray
_diffrn_radiation_type MoK\a
_diffrn_radiation_wavelength 0.71073
_diffrn_reflns_av_R_equivalents 0.0208
_diffrn_reflns_av_unetI/netI 0.0359
_diffrn_reflns_Laue_measured_fraction_full 0.994
_diffrn_reflns_Laue_measured_fraction_max 0.994
_diffrn_reflns_limit_h_max 13
_diffrn_reflns_limit_h_min -7
_diffrn_reflns_limit_k_max 13
_diffrn_reflns_limit_k_min -13
_diffrn_reflns_limit_l_max 24
_diffrn_reflns_limit_l_min -24
_diffrn_reflns_number 16905
_diffrn_reflns_point_group_measured_fraction_full 0.994
_diffrn_reflns_point_group_measured_fraction_max 0.994
_diffrn_reflns_theta_full 25.010
_diffrn_reflns_theta_max 25.010
_diffrn_reflns_theta_min 2.986
_diffrn_source 'micro-focus sealed X-ray tube'
_diffrn_source_type 'SuperNova (Mo) X-ray Source'
_exptl_absorpt_coefficient_mu 0.557
_exptl_absorpt_correction_T_max 1.00000
_exptl_absorpt_correction_T_min 0.86987
_exptl_absorpt_correction_type multi-scan
_exptl_absorpt_process_details
;
CrysAlisPro 1.171.38.41 (Rigaku Oxford Diffraction, 2015)
Empirical absorption correction using spherical harmonics,
 implemented in SCALE3 ABSPACK scaling algorithm.
;
_exptl_crystal_density_diffrn 1.269
_exptl_crystal_F_000 998
_platon_squeeze_details
;
TITL P151204D2 in P-1
CELL   11.3671   11.6113   20.9861     80.63     74.84     73.18
SPGR P-1
# Solvent Accessible Volume =     590.0
# Electrons Found in S.A.V. =     201.1
# Note: Atoms in Void as Cxxx and Qxxx all others
C101 0.360 0.614 0.327 !       8.26 eA-3
C102 0.937 0.063 0.405 !       8.04 eA-3
C103 0.123 0.320 0.301 !       7.99 eA-3
C104 0.191 0.790 0.410 !       7.89 eA-3
C105 0.298 0.492 0.238 !       6.85 eA-3
C106 0.453 0.232 0.254 !       6.53 eA-3
C107 0.329 0.246 0.096 !       6.31 eA-3
C108 0.844 0.678 0.016 !       5.30 eA-3
C109 0.970 0.581 0.018 !       2.77 eA-3
C110 1.000 0.500 0.000 !       2.74 eA-3
C111 0.591 0.421 0.015 !       2.58 eA-3
C112 0.250 0.500 0.111 !       2.27 eA-3
Q113 0.657 0.086 0.090 !       0.71 eA-3
C114 0.381 0.517 0.054 !       0.65 eA-3
C115 0.302 0.570 0.046 !       0.58 eA-3
;
_refine_diff_density_max 0.900
_refine_diff_density_min -0.425
_refine_diff_density_rms 0.053
_refine_ls_extinction_method none
_refine_ls_goodness_of_fit_ref 1.038
_refine_ls_hydrogen_treatment mixed
_refine_ls_matrix_type full
_refine_ls_number_parameters 603
_refine_ls_number_reflns 8927
_refine_ls_number_restraints 37
_refine_ls_restrained_S_all 102.250
_refine_ls_R_factor_all 0.0528
_refine_ls_R_factor_gt 0.0419
_refine_ls_shift/su_max 0.001
_refine_ls_shift/su_mean 0.000
_refine_ls_structure_factor_coef Fsqd
_refine_ls_weighting_details 'w=1/[\s^2^(Fo^2^)+(0.0625P)^2^+0.8339P] where P=(Fo^2^+2Fc^2^)/3'
_refine_ls_weighting_scheme calc
_refine_ls_wR_factor_gt 0.1135
_refine_ls_wR_factor_ref 0.1213
_reflns_Friedel_coverage 0.000
_reflns_number_gt 7182
_reflns_number_total 8927
_reflns_threshold_expression 'I > 2\s(I)'
_cod_data_source_file c8dt01103f2.cif
_cod_data_source_block p151204d2_sq
_cod_depositor_comments 'Adding full bibliography for 7046112--7046114.cif.'
_cod_original_cell_volume 2547.68(16)
_cod_original_formula_sum 'C23 H17.50 Mn N3 O6'
_cod_database_code 7046112
_shelx_shelxl_version_number 2014/7
_chemical_oxdiff_formula 'C Mn'
_chemical_oxdiff_usercomment 'KXM-DATP K18'
_shelx_space_group_comment
;
The symmetry employed for this shelxl refinement is uniquely defined
by the following loop, which should always be used as a source of
symmetry information in preference to the above space-group names.
They are only intended as comments.
;
_reflns_odcompleteness_completeness 99.85
_reflns_odcompleteness_iscentric 1
_reflns_odcompleteness_theta 26.32
_olex2_refinement_description
;
1. Fixed Uiso
 At 1.2 times of:
  All C(H) groups
 At 1.5 times of:
  All O(H,H) groups
2. Restrained distances
 O4AA-O6
 3 with sigma of 0.02
 O5AA_$1-O5AA_$53 = O5AA_$62-O5AA_$44 = O5AA_$21-O5AA_$13 = O5AA_$38-O5AA_$51 =
  O5AA_$9-O5AA_$57 = O5AA_$65-O5AA_$49 = O5AA-O5AA_$28 = O5AA_$20-O5AA_$43 =
 O5AA_$55-O5AA_$17 = O5AA_$60-O5AA_$7 = O5AA_$34-O5AA_$27 = O5AA_$48-O5AA_$59 =
 O5AA_$24-O5AA_$63 = O5AA_$15-O5AA_$4 = O5AA_$33-O5AA_$52 = O5AA_$30-O5AA_$66 =
 O5AA_$22-O5AA_$12 = O5AA_$39-O5AA_$56 = O5AA_$36-O5AA_$8 = O5AA_$29-O5AA_$2 =
 O5AA_$6-O5AA_$41 = O5AA_$16-O5AA_$35 = O5AA_$10-O5AA_$14 = O5AA_$46-O5AA_$23 =
 O5AA_$40-O5AA_$18 = O5AA_$50-O5AA_$3 = O5AA_$45-O5AA_$25 = O5AA_$54-O5AA_$11 =
 O5AA_$5-O5AA_$31 = O5AA_$58-O5AA_$19 = O5AA_$37-O5AA_$61 = O5AA_$26-O5AA_$42 =
 O5AA_$64-O5AA_$32 = O5AA_$47-O5AA_$67
 2.5 with sigma of 0.02
 H4AA-O4AA
 0.82 with sigma of 0.02
 H2B_$2-H47
 2.2 with sigma of 0.02
3.a Rotating group:
 O22(H22A,H22B), O24(H24A,H24B), O2(H2A,H2B), O1(H1A,H1B)
3.b Aromatic/amide H refined with riding coordinates:
 C44(H44), C46(H46), C47(H47), C50(H50), C59(H59), C81(H81), C89(H89),
 C98(H98), C103(H103), C105(H105), C107(H107), C115(H115), C117(H117),
 C119(H119), C124(H124), C126(H126), C127(H127), C130(H130), C132(H132),
 C133(H133), C136(H136), C137(H137), C139(H139), C141(H141), C143(H143),
 C145(H145)
;
_platon_squeeze_void_probe_radius 1.20
_olex2_submission_special_instructions 'No special instructions were received'
_oxdiff_exptl_absorpt_empirical_details
;
Empirical correction (ABSPACK) includes:
- Absorption correction using spherical harmonics
- Frame scaling
;
_oxdiff_exptl_absorpt_empirical_full_max 1.212
_oxdiff_exptl_absorpt_empirical_full_min 0.678

loop_
_space_group_symop_operation_xyz
'x, y, z'
'-x, -y, -z'

loop_
_atom_site_label
_atom_site_type_symbol
_atom_site_fract_x
_atom_site_fract_y
_atom_site_fract_z
_atom_site_U_iso_or_equiv
_atom_site_adp_type
_atom_site_occupancy
_atom_site_site_symmetry_order
_atom_site_calc_flag
_atom_site_refinement_flags_posn
Mn2 Mn 0.27411(3) 0.55602(3) 0.61010(2) 0.02900(11) Uani 1 1 d .
Mn1 Mn 0.73715(4) 1.03124(4) 0.08778(2) 0.03620(12) Uani 1 1 d .
O4AA O 0.6873(2) 0.89833(19) 0.61988(9) 0.0492(5) Uani 1 1 d D
O5AA O 0.36088(18) 0.66632(16) 0.50663(8) 0.0402(4) Uani 1 1 d D
O3 O 0.8630(2) 1.12169(19) -0.01469(9) 0.0529(5) Uani 1 1 d .
O6 O 0.7943(2) 0.9913(2) -0.32066(9) 0.0672(7) Uani 1 1 d D
O4 O 0.7179(2) 1.03253(19) -0.01412(8) 0.0513(5) Uani 1 1 d .
O5 O 0.7315(2) 0.88185(19) -0.22884(9) 0.0606(6) Uani 1 1 d .
O13 O 0.36132(18) 0.71474(17) 0.60331(8) 0.0434(5) Uani 1 1 d .
O15 O 0.8009(2) 0.9795(2) 0.53166(9) 0.0533(6) Uani 1 1 d .
N17 N 0.16395(19) 0.42107(17) 0.66748(9) 0.0274(4) Uani 1 1 d .
N2 N 0.69175(19) 0.97981(18) 0.19920(9) 0.0303(5) Uani 1 1 d .
O22 O 0.46228(18) 0.43475(17) 0.59972(10) 0.0471(5) Uani 1 1 d .
H22A H 0.5068 0.4547 0.6234 0.071 Uiso 1 1 d GR
H22B H 0.5086 0.4416 0.5587 0.071 Uiso 1 1 d GR
O24 O 0.09622(18) 0.69319(17) 0.62391(10) 0.0479(5) Uani 1 1 d .
H24A H 0.0092 0.6862 0.6513 0.072 Uiso 1 1 d GR
H24B H 0.0779 0.7815 0.6047 0.072 Uiso 1 1 d GR
N26 N 0.21307(19) 0.46325(18) 0.53677(9) 0.0305(5) Uani 1 1 d .
O2 O 0.89259(19) 0.86600(18) 0.06970(9) 0.0493(5) Uani 1 1 d .
H2A H 0.8704 0.7973 0.0600 0.074 Uiso 1 1 d GR
H2B H 0.9287 0.8284 0.1073 0.074 Uiso 1 1 d DGR
N29 N 0.28406(19) 0.52930(18) 0.72186(10) 0.0318(5) Uani 1 1 d .
N3 N 0.6044(2) 0.9029(2) 0.11400(10) 0.0404(5) Uani 1 1 d .
N1 N 0.8410(2) 1.12183(19) 0.13883(9) 0.0364(5) Uani 1 1 d .
C39 C 1.1489(2) 1.3984(2) -0.26626(11) 0.0287(5) Uani 1 1 d .
C42 C 0.6487(2) 0.8877(2) 0.51675(11) 0.0272(5) Uani 1 1 d .
C44 C 0.5574(2) 0.8267(2) 0.54689(11) 0.0275(5) Uani 1 1 d .
H44 H 0.5399 0.8082 0.5926 0.033 Uiso 1 1 calc R
C46 C 0.5171(2) 0.8235(2) 0.44056(11) 0.0278(5) Uani 1 1 d .
H46 H 0.4717 0.8026 0.4153 0.033 Uiso 1 1 calc R
C47 C 1.0755(2) 1.3229(2) -0.22994(12) 0.0332(6) Uani 1 1 d .
H47 H 1.0692 1.3063 -0.1845 0.040 Uiso 1 1 calc DR
C50 C 0.6744(2) 0.9148(2) 0.44888(11) 0.0297(5) Uani 1 1 d .
H50 H 0.7373 0.9542 0.4291 0.036 Uiso 1 1 calc R
C52 C 0.6185(2) 0.9044(2) 0.22573(11) 0.0292(5) Uani 1 1 d .
C53 C 1.1329(2) 1.3925(2) -0.43674(11) 0.0261(5) Uani 1 1 d .
C59 C 0.8913(2) 1.1189(2) -0.25625(11) 0.0319(6) Uani 1 1 d .
H59 H 0.9119 1.1248 -0.3024 0.038 Uiso 1 1 calc R
C61 C 0.4921(2) 0.7931(2) 0.50869(11) 0.0267(5) Uani 1 1 d .
C63 C 0.7198(2) 0.9254(2) 0.55709(11) 0.0321(6) Uani 1 1 d .
C65 C 0.3982(2) 0.7217(2) 0.54180(11) 0.0300(5) Uani 1 1 d .
C67 C 0.8206(2) 1.0398(2) -0.22155(11) 0.0309(5) Uani 1 1 d .
C70 C 0.7380(2) 1.0256(2) 0.23926(11) 0.0297(5) Uani 1 1 d .
C72 C 0.6365(2) 0.9182(2) 0.33595(11) 0.0291(5) Uani 1 1 d .
C75 C 0.9319(2) 1.1897(2) -0.22335(11) 0.0293(5) Uani 1 1 d .
C78 C 0.6092(2) 0.88493(19) 0.40924(11) 0.0254(5) Uani 1 1 d .
C79 C 1.0111(2) 1.2714(2) -0.26074(11) 0.0299(5) Uani 1 1 d .
C81 C 0.8989(2) 1.1789(2) -0.15412(11) 0.0330(6) Uani 1 1 d .
H81 H 0.9228 1.2271 -0.1311 0.040 Uiso 1 1 calc R
C84 C 1.1055(2) 1.3698(2) -0.36341(11) 0.0271(5) Uani 1 1 d .
C6AA C 1.2168(2) 1.4582(2) -0.23602(11) 0.0298(5) Uani 1 1 d .
C87 C 0.8022(3) 1.0836(2) -0.04482(12) 0.0370(6) Uani 1 1 d .
C89 C 1.0821(2) 1.3439(2) -0.47570(11) 0.0316(6) Uani 1 1 d .
H89 H 1.0263 1.2967 -0.4561 0.038 Uiso 1 1 calc R
O1 O 0.5823(2) 1.2014(2) 0.09766(12) 0.0706(7) Uani 1 1 d .
H1A H 0.5060 1.2138 0.1269 0.106 Uiso 1 1 d GR
H1B H 0.5808 1.2741 0.0734 0.106 Uiso 1 1 d GR
C96 C 0.8210(2) 1.1064(2) 0.20554(11) 0.0305(5) Uani 1 1 d .
C98 C 0.5912(2) 0.8705(2) 0.29338(11) 0.0318(6) Uani 1 1 d .
H98 H 0.5424 0.8158 0.3103 0.038 Uiso 1 1 calc R
C100 C 0.7779(3) 0.9651(2) -0.25871(12) 0.0401(7) Uani 1 1 d .
C102 C 0.5712(2) 0.8590(2) 0.17738(12) 0.0316(6) Uani 1 1 d .
C103 C 1.0273(2) 1.2979(2) -0.32927(12) 0.0326(6) Uani 1 1 d .
H103 H 0.9851 1.2669 -0.3521 0.039 Uiso 1 1 calc R
C105 C 0.7910(2) 1.0295(2) -0.15279(12) 0.0330(6) Uani 1 1 d .
H105 H 0.7439 0.9763 -0.1293 0.040 Uiso 1 1 calc R
C107 C 1.1976(3) 1.4357(2) -0.57120(12) 0.0396(6) Uani 1 1 d .
H107 H 1.2222 1.4509 -0.6170 0.048 Uiso 1 1 calc R
C111 C 0.8311(2) 1.0977(2) -0.11918(11) 0.0306(5) Uani 1 1 d .
C115 C 1.1145(3) 1.3658(2) -0.54362(12) 0.0361(6) Uani 1 1 d .
H115 H 1.0808 1.3337 -0.5704 0.043 Uiso 1 1 calc R
C117 C 0.7108(3) 0.9977(2) 0.30725(12) 0.0342(6) Uani 1 1 d .
H117 H 0.7425 1.0323 0.3339 0.041 Uiso 1 1 calc R
C119 C 1.3495(3) 1.5831(2) -0.25367(13) 0.0382(6) Uani 1 1 d .
H119 H 1.3957 1.6322 -0.2827 0.046 Uiso 1 1 calc R
C124 C 1.2433(3) 1.4827(2) -0.52962(12) 0.0370(6) Uani 1 1 d .
H124 H 1.2985 1.5308 -0.5486 0.044 Uiso 1 1 calc R
C126 C 0.8737(3) 1.1624(2) 0.23983(12) 0.0392(6) Uani 1 1 d .
H126 H 0.8577 1.1505 0.2859 0.047 Uiso 1 1 calc R
C127 C 0.9708(3) 1.2516(3) 0.13776(14) 0.0466(7) Uani 1 1 d .
H127 H 1.0220 1.3006 0.1134 0.056 Uiso 1 1 calc R
C130 C 1.2141(3) 1.4419(3) -0.16873(13) 0.0418(7) Uani 1 1 d .
H130 H 1.1671 1.3929 -0.1403 0.050 Uiso 1 1 calc R
C132 C 0.9151(3) 1.1940(3) 0.10679(13) 0.0445(7) Uani 1 1 d .
H132 H 0.9295 1.2057 0.0608 0.053 Uiso 1 1 calc R
C133 C 1.3518(3) 1.5694(3) -0.18762(13) 0.0427(7) Uani 1 1 d .
H133 H 1.3999 1.6072 -0.1726 0.051 Uiso 1 1 calc R
C136 C 0.4995(3) 0.7763(2) 0.19571(13) 0.0410(7) Uani 1 1 d .
H136 H 0.4760 0.7483 0.2401 0.049 Uiso 1 1 calc R
C137 C 0.5669(3) 0.8627(3) 0.06831(13) 0.0496(8) Uani 1 1 d .
H137 H 0.5886 0.8935 0.0243 0.059 Uiso 1 1 calc R
C139 C 1.2820(3) 1.4991(3) -0.14442(13) 0.0456(7) Uani 1 1 d .
H139 H 1.2802 1.4900 -0.0993 0.055 Uiso 1 1 calc R
C141 C 0.4629(3) 0.7355(3) 0.14759(14) 0.0457(7) Uani 1 1 d .
H141 H 0.4148 0.6795 0.1591 0.055 Uiso 1 1 calc R
C143 C 0.4981(3) 0.7784(3) 0.08308(14) 0.0476(7) Uani 1 1 d .
H143 H 0.4759 0.7511 0.0497 0.057 Uiso 1 1 calc R
C145 C 0.9494(3) 1.2352(3) 0.20606(13) 0.0437(7) Uani 1 1 d .
H145 H 0.9857 1.2731 0.2287 0.052 Uiso 1 1 calc R
H4AA H 0.733(3) 0.918(4) 0.6387(19) 0.105(15) Uiso 1 1 d D

loop_
_atom_site_aniso_label
_atom_site_aniso_U_11
_atom_site_aniso_U_22
_atom_site_aniso_U_33
_atom_site_aniso_U_23
_atom_site_aniso_U_13
_atom_site_aniso_U_12
Mn2 0.0338(2) 0.0360(2) 0.0225(2) -0.00146(15) -0.00336(16) -0.02066(17)
Mn1 0.0501(3) 0.0509(3) 0.01671(19) 0.00047(16) -0.00605(17) -0.0305(2)
O4AA 0.0716(15) 0.0753(14) 0.0222(9) 0.0020(9) -0.0140(9) -0.0526(12)
O5AA 0.0497(11) 0.0500(11) 0.0335(10) -0.0100(8) -0.0047(9) -0.0333(9)
O3 0.0703(14) 0.0815(15) 0.0251(10) -0.0038(9) -0.0124(10) -0.0470(12)
O6 0.120(2) 0.0899(16) 0.0266(10) 0.0066(10) -0.0243(12) -0.0798(16)
O4 0.0629(13) 0.0820(14) 0.0217(9) 0.0095(9) -0.0086(9) -0.0472(12)
O5 0.1006(18) 0.0704(14) 0.0363(11) 0.0019(10) -0.0147(11) -0.0659(14)
O13 0.0578(12) 0.0591(12) 0.0227(9) -0.0012(8) -0.0002(8) -0.0388(10)
O15 0.0647(14) 0.0845(15) 0.0317(10) 0.0045(10) -0.0127(10) -0.0555(13)
N17 0.0346(12) 0.0331(10) 0.0197(10) -0.0008(8) -0.0062(9) -0.0177(9)
N2 0.0390(12) 0.0365(11) 0.0202(10) 0.0000(8) -0.0068(9) -0.0184(10)
O22 0.0378(11) 0.0635(12) 0.0432(11) -0.0204(10) -0.0053(9) -0.0130(9)
O24 0.0405(11) 0.0445(11) 0.0565(13) -0.0024(9) -0.0068(10) -0.0129(9)
N26 0.0361(12) 0.0367(11) 0.0238(10) 0.0021(9) -0.0064(9) -0.0204(10)
O2 0.0579(13) 0.0579(12) 0.0383(11) -0.0040(9) -0.0151(10) -0.0210(10)
N29 0.0361(12) 0.0383(11) 0.0266(11) -0.0022(9) -0.0048(9) -0.0206(10)
N3 0.0542(15) 0.0579(14) 0.0204(11) 0.0016(10) -0.0094(10) -0.0341(12)
N1 0.0511(14) 0.0453(12) 0.0196(10) 0.0004(9) -0.0041(10) -0.0283(11)
C39 0.0337(14) 0.0338(13) 0.0236(12) -0.0002(10) -0.0080(10) -0.0164(11)
C42 0.0327(13) 0.0308(12) 0.0217(12) -0.0017(9) -0.0065(10) -0.0140(11)
C44 0.0371(14) 0.0305(12) 0.0177(11) -0.0007(9) -0.0055(10) -0.0143(11)
C46 0.0352(14) 0.0319(12) 0.0209(11) -0.0031(9) -0.0074(10) -0.0144(11)
C47 0.0454(16) 0.0415(14) 0.0198(12) 0.0028(10) -0.0077(11) -0.0252(12)
C50 0.0352(14) 0.0354(13) 0.0228(12) 0.0004(10) -0.0043(10) -0.0195(11)
C52 0.0338(14) 0.0350(13) 0.0211(12) -0.0009(10) -0.0041(10) -0.0152(11)
C53 0.0321(13) 0.0260(12) 0.0222(12) 0.0004(9) -0.0066(10) -0.0116(10)
C59 0.0429(15) 0.0400(14) 0.0186(11) -0.0005(10) -0.0062(11) -0.0216(12)
C61 0.0348(14) 0.0251(11) 0.0235(12) -0.0037(9) -0.0042(10) -0.0144(10)
C63 0.0406(15) 0.0383(13) 0.0240(12) -0.0007(10) -0.0089(11) -0.0201(12)
C65 0.0355(14) 0.0332(13) 0.0254(13) -0.0013(10) -0.0051(11) -0.0178(11)
C67 0.0406(15) 0.0363(13) 0.0219(12) -0.0004(10) -0.0086(11) -0.0195(12)
C70 0.0378(14) 0.0348(13) 0.0204(12) 0.0010(10) -0.0076(11) -0.0165(11)
C72 0.0352(14) 0.0318(12) 0.0197(11) -0.0001(9) -0.0035(10) -0.0116(11)
C75 0.0348(14) 0.0378(13) 0.0223(12) 0.0016(10) -0.0085(10) -0.0208(11)
C78 0.0327(13) 0.0261(11) 0.0184(11) -0.0009(9) -0.0043(10) -0.0109(10)
C79 0.0383(14) 0.0318(12) 0.0243(12) 0.0011(10) -0.0079(11) -0.0179(11)
C81 0.0438(15) 0.0423(14) 0.0216(12) -0.0003(10) -0.0094(11) -0.0245(12)
C84 0.0332(13) 0.0297(12) 0.0229(12) 0.0002(10) -0.0083(10) -0.0146(11)
C6AA 0.0336(14) 0.0353(13) 0.0259(12) -0.0025(10) -0.0073(11) -0.0170(11)
C87 0.0456(16) 0.0493(15) 0.0217(12) 0.0013(11) -0.0076(12) -0.0231(13)
C89 0.0383(14) 0.0367(13) 0.0260(12) 0.0011(10) -0.0084(11) -0.0204(12)
O1 0.0732(17) 0.0679(15) 0.0716(17) -0.0118(12) -0.0209(13) -0.0127(13)
C96 0.0376(14) 0.0353(13) 0.0231(12) 0.0009(10) -0.0087(11) -0.0166(11)
C98 0.0393(15) 0.0385(13) 0.0230(12) 0.0003(10) -0.0053(11) -0.0218(12)
C100 0.0580(18) 0.0501(16) 0.0261(13) -0.0006(12) -0.0116(12) -0.0352(14)
C102 0.0355(14) 0.0375(13) 0.0248(12) -0.0008(10) -0.0064(11) -0.0160(11)
C103 0.0411(15) 0.0399(14) 0.0256(13) 0.0003(10) -0.0106(11) -0.0234(12)
C105 0.0413(15) 0.0397(14) 0.0252(12) 0.0042(10) -0.0086(11) -0.0245(12)
C107 0.0519(17) 0.0514(16) 0.0214(12) 0.0014(11) -0.0099(12) -0.0234(14)
C111 0.0364(14) 0.0398(14) 0.0211(12) 0.0019(10) -0.0072(11) -0.0202(12)
C115 0.0441(16) 0.0445(15) 0.0283(13) -0.0029(11) -0.0144(12) -0.0194(13)
C117 0.0482(16) 0.0394(14) 0.0220(12) -0.0014(10) -0.0089(11) -0.0222(12)
C119 0.0435(16) 0.0482(15) 0.0350(14) -0.0044(12) -0.0101(12) -0.0290(13)
C124 0.0464(16) 0.0474(15) 0.0232(13) 0.0018(11) -0.0044(11) -0.0275(13)
C126 0.0553(18) 0.0490(16) 0.0218(12) 0.0033(11) -0.0121(12) -0.0272(14)
C127 0.0580(19) 0.0574(17) 0.0356(15) 0.0023(13) -0.0074(14) -0.0389(15)
C130 0.0522(17) 0.0563(17) 0.0285(14) 0.0037(12) -0.0126(13) -0.0332(14)
C132 0.0622(19) 0.0589(17) 0.0225(13) 0.0014(12) -0.0023(13) -0.0407(16)
C133 0.0478(17) 0.0540(17) 0.0385(15) -0.0071(13) -0.0149(13) -0.0257(14)
C136 0.0545(18) 0.0509(16) 0.0276(13) 0.0044(12) -0.0107(13) -0.0323(14)
C137 0.065(2) 0.074(2) 0.0261(14) 0.0004(13) -0.0137(14) -0.0415(17)
C139 0.062(2) 0.0603(18) 0.0272(14) 0.0009(13) -0.0193(14) -0.0303(16)
C141 0.0528(18) 0.0534(17) 0.0435(16) -0.0009(13) -0.0132(14) -0.0332(15)
C143 0.0574(19) 0.0631(18) 0.0380(16) -0.0063(14) -0.0191(14) -0.0312(16)
C145 0.0543(18) 0.0524(17) 0.0375(15) -0.0029(13) -0.0153(13) -0.0305(15)

loop_
_atom_type_symbol
_atom_type_description
_atom_type_scat_dispersion_real
_atom_type_scat_dispersion_imag
_atom_type_scat_source
C C 0.0033 0.0016 'International Tables Vol C Tables 4.2.6.8 and 6.1.1.4'
H H 0.0000 0.0000 'International Tables Vol C Tables 4.2.6.8 and 6.1.1.4'
Mn Mn 0.3368 0.7283 'International Tables Vol C Tables 4.2.6.8 and 6.1.1.4'
N N 0.0061 0.0033 'International Tables Vol C Tables 4.2.6.8 and 6.1.1.4'
O O 0.0106 0.0060 'International Tables Vol C Tables 4.2.6.8 and 6.1.1.4'

loop_
_geom_angle_atom_site_label_1
_geom_angle_atom_site_label_2
_geom_angle_atom_site_label_3
_geom_angle
_geom_angle_site_symmetry_1
_geom_angle_site_symmetry_3
O13 Mn2 O5AA 54.79(6) . .
O13 Mn2 N26 136.70(6) . .
O13 Mn2 N29 84.76(6) . .
N17 Mn2 O5AA 151.84(6) . .
N17 Mn2 O13 152.58(6) . .
N17 Mn2 N26 69.56(6) . .
N17 Mn2 N29 69.90(7) . .
O22 Mn2 O5AA 86.22(7) . .
O22 Mn2 O13 88.58(7) . .
O22 Mn2 N17 97.76(7) . .
O22 Mn2 N26 95.01(7) . .
O22 Mn2 N29 82.00(7) . .
O24 Mn2 O5AA 91.70(7) . .
O24 Mn2 O13 84.60(7) . .
O24 Mn2 N17 87.31(7) . .
O24 Mn2 O22 172.80(7) . .
O24 Mn2 N26 91.54(7) . .
O24 Mn2 N29 95.06(7) . .
N26 Mn2 O5AA 82.34(6) . .
N29 Mn2 O5AA 138.12(6) . .
N29 Mn2 N26 138.51(7) . .
O4 Mn1 O3 54.73(6) . .
O4 Mn1 N2 153.59(7) . .
O4 Mn1 O2 87.34(8) . .
O4 Mn1 N3 83.81(7) . .
O4 Mn1 N1 135.99(7) . .
O4 Mn1 O1 88.56(9) . .
N2 Mn1 O3 151.55(7) . .
N2 Mn1 N3 69.87(7) . .
N2 Mn1 N1 70.33(7) . .
O2 Mn1 O3 84.38(7) . .
O2 Mn1 N2 92.67(7) . .
O2 Mn1 N3 85.71(8) . .
O2 Mn1 N1 95.35(8) . .
O2 Mn1 O1 175.62(8) . .
N3 Mn1 O3 137.67(7) . .
N1 Mn1 O3 81.76(6) . .
N1 Mn1 N3 140.19(7) . .
O1 Mn1 O3 91.99(9) . .
O1 Mn1 N2 91.69(8) . .
O1 Mn1 N3 95.38(9) . .
O1 Mn1 N1 86.54(8) . .
C65 O5AA Mn2 87.36(13) . .
C87 O3 Mn1 84.74(15) . .
C87 O4 Mn1 99.10(15) . .
C65 O13 Mn2 95.11(14) . .
C39 N17 Mn2 120.48(15) 1_446 .
C84 N17 Mn2 120.52(14) 1_446 .
C84 N17 C39 118.82(19) 1_446 1_446
C52 N2 Mn1 120.73(15) . .
C52 N2 C70 119.13(19) . .
C70 N2 Mn1 120.14(15) . .
C53 N26 Mn2 117.75(14) 1_446 .
C124 N26 Mn2 125.00(16) 1_446 .
C124 N26 C53 117.0(2) 1_446 1_446
C6AA N29 Mn2 117.93(15) 1_446 .
C119 N29 Mn2 123.66(16) 1_446 .
C119 N29 C6AA 118.4(2) 1_446 1_446
C102 N3 Mn1 118.70(16) . .
C137 N3 Mn1 123.27(17) . .
C137 N3 C102 117.8(2) . .
C96 N1 Mn1 118.40(16) . .
C132 N1 Mn1 124.40(16) . .
C132 N1 C96 117.1(2) . .
N17 C39 C47 121.4(2) 1_664 .
N17 C39 C6AA 115.4(2) 1_664 .
C47 C39 C6AA 123.2(2) . .
C44 C42 C63 120.7(2) . .
C50 C42 C44 119.8(2) . .
C50 C42 C63 119.4(2) . .
C42 C44 C61 119.9(2) . .
C61 C46 C78 121.4(2) . .
C39 C47 C79 120.7(2) . .
C42 C50 C78 121.9(2) . .
N2 C52 C98 121.6(2) . .
N2 C52 C102 115.12(19) . .
C98 C52 C102 123.3(2) . .
N26 C53 C84 115.30(19) 1_664 .
N26 C53 C89 122.0(2) 1_664 .
C89 C53 C84 122.7(2) . .
C67 C59 C75 121.2(2) . .
C44 C61 C46 119.5(2) . .
C44 C61 C65 119.0(2) . .
C46 C61 C65 121.4(2) . .
O4AA C63 C42 114.7(2) . .
O15 C63 O4AA 123.2(2) . .
O15 C63 C42 122.0(2) . .
O5AA C65 C61 119.2(2) . .
O13 C65 O5AA 121.3(2) . .
O13 C65 C61 119.4(2) . .
C59 C67 C100 119.8(2) . .
C59 C67 C105 119.6(2) . .
C105 C67 C100 120.6(2) . .
N2 C70 C96 115.64(19) . .
N2 C70 C117 121.7(2) . .
C117 C70 C96 122.7(2) . .
C98 C72 C78 122.3(2) . .
C98 C72 C117 117.0(2) . .
C117 C72 C78 120.8(2) . .
C59 C75 C79 121.0(2) . .
C59 C75 C81 117.9(2) . .
C81 C75 C79 121.1(2) . .
C46 C78 C72 121.6(2) . .
C50 C78 C46 117.4(2) . .
C50 C78 C72 120.9(2) . .
C47 C79 C75 122.2(2) . .
C47 C79 C103 116.5(2) . .
C103 C79 C75 121.3(2) . .
C111 C81 C75 121.1(2) . .
N17 C84 C53 115.80(19) 1_664 .
N17 C84 C103 122.1(2) 1_664 .
C103 C84 C53 122.1(2) . .
N29 C6AA C39 116.0(2) 1_664 .
N29 C6AA C130 121.2(2) 1_664 .
C130 C6AA C39 122.8(2) . .
O3 C87 C111 119.9(2) . .
O4 C87 O3 121.3(2) . .
O4 C87 C111 118.8(2) . .
C115 C89 C53 119.7(2) . .
N1 C96 C70 115.4(2) . .
N1 C96 C126 122.0(2) . .
C126 C96 C70 122.6(2) . .
C52 C98 C72 120.3(2) . .
O6 C100 C67 116.3(2) . .
O5 C100 O6 123.4(2) . .
O5 C100 C67 120.2(2) . .
N3 C102 C52 115.5(2) . .
N3 C102 C136 121.7(2) . .
C136 C102 C52 122.8(2) . .
C84 C103 C79 120.4(2) . .
C111 C105 C67 120.3(2) . .
C124 C107 C115 118.5(2) . .
C81 C111 C87 120.0(2) . .
C105 C111 C81 119.9(2) . .
C105 C111 C87 120.1(2) . .
C107 C115 C89 118.9(2) . .
C70 C117 C72 120.3(2) . .
N29 C119 C133 123.2(2) 1_664 .
N26 C124 C107 123.9(2) 1_664 .
C145 C126 C96 119.9(2) . .
C132 C127 C145 118.4(2) . .
C139 C130 C6AA 119.4(2) . .
N1 C132 C127 123.8(2) . .
C139 C133 C119 118.7(2) . .
C102 C136 C141 119.4(2) . .
N3 C137 C143 123.4(2) . .
C133 C139 C130 119.1(2) . .
C143 C141 C136 119.1(2) . .
C141 C143 C137 118.7(2) . .
C126 C145 C127 118.7(2) . .

loop_
_geom_bond_atom_site_label_1
_geom_bond_atom_site_label_2
_geom_bond_distance
_geom_bond_site_symmetry_2
Mn2 O5AA 2.4562(17) .
Mn2 O13 2.3016(17) .
Mn2 N17 2.2814(19) .
Mn2 O22 2.1722(19) .
Mn2 O24 2.1656(19) .
Mn2 N26 2.3538(19) .
Mn2 N29 2.343(2) .
Mn1 O3 2.5096(19) .
Mn1 O4 2.2032(18) .
Mn1 N2 2.2765(19) .
Mn1 O2 2.207(2) .
Mn1 N3 2.324(2) .
Mn1 N1 2.323(2) .
Mn1 O1 2.230(2) .
O4AA C63 1.284(3) .
O5AA C65 1.271(3) .
O3 C87 1.253(3) .
O6 C100 1.263(3) .
O4 C87 1.251(3) .
O5 C100 1.237(3) .
O13 C65 1.245(3) .
O15 C63 1.224(3) .
N17 C39 1.347(3) 1_446
N17 C84 1.340(3) 1_446
N2 C52 1.339(3) .
N2 C70 1.343(3) .
N26 C53 1.354(3) 1_446
N26 C124 1.342(3) 1_446
N29 C6AA 1.350(3) 1_446
N29 C119 1.334(3) 1_446
N3 C102 1.341(3) .
N3 C137 1.340(3) .
N1 C96 1.349(3) .
N1 C132 1.338(3) .
C39 N17 1.347(3) 1_664
C39 C47 1.385(3) .
C39 C6AA 1.481(3) .
C42 C44 1.384(3) .
C42 C50 1.379(3) .
C42 C63 1.499(3) .
C44 C61 1.388(3) .
C46 C61 1.390(3) .
C46 C78 1.398(3) .
C47 C79 1.392(3) .
C50 C78 1.388(3) .
C52 C98 1.387(3) .
C52 C102 1.489(3) .
C53 N26 1.354(3) 1_664
C53 C84 1.483(3) .
C53 C89 1.381(3) .
C59 C67 1.386(3) .
C59 C75 1.392(3) .
C61 C65 1.498(3) .
C67 C100 1.503(3) .
C67 C105 1.387(3) .
C70 C96 1.489(3) .
C70 C117 1.383(3) .
C72 C78 1.496(3) .
C72 C98 1.391(3) .
C72 C117 1.391(3) .
C75 C79 1.486(3) .
C75 C81 1.396(3) .
C79 C103 1.395(3) .
C81 C111 1.386(3) .
C84 N17 1.340(3) 1_664
C84 C103 1.379(3) .
C6AA N29 1.349(3) 1_664
C6AA C130 1.387(3) .
C87 C111 1.500(3) .
C89 C115 1.376(3) .
C96 C126 1.379(3) .
C102 C136 1.380(3) .
C105 C111 1.374(3) .
C107 C115 1.374(4) .
C107 C124 1.373(4) .
C119 N29 1.334(3) 1_664
C119 C133 1.376(4) .
C124 N26 1.343(3) 1_664
C126 C145 1.365(4) .
C127 C132 1.369(4) .
C127 C145 1.380(4) .
C130 C139 1.382(4) .
C133 C139 1.370(4) .
C136 C141 1.382(4) .
C137 C143 1.372(4) .
C141 C143 1.361(4) .

loop_
_platon_squeeze_void_nr
_platon_squeeze_void_average_x
_platon_squeeze_void_average_y
_platon_squeeze_void_average_z
_platon_squeeze_void_volume
_platon_squeeze_void_count_electrons
_platon_squeeze_void_content
1 0.431 -0.500 0.000 570 202 ' '
